data_1010936
loop_
_publ_author_name
'Hendricks, B S'

_publ_section_title 'The Crystal Structure of Cementite'
_journal_coden_ASTM ZEKGAX
_journal_name_full
;
Zeitschrift fuer Kristallographie, Kristallgeometrie, Kristallphysik,
Kristallchemie (-144,1977)
;
_journal_page_first 534
_journal_page_last 545
_journal_volume 74
_journal_year 1930
_chemical_compound_source synthetic
_chemical_formula_structural 'Fe3 C'
_chemical_formula_sum 'C Fe3'
_chemical_name_mineral Cohenite
_chemical_name_systematic 'Iron carbide (3/1)'
_space_group_IT_number 62
_symmetry_cell_setting orthorhombic
_symmetry_Int_Tables_number 62
_symmetry_space_group_name_Hall '-P 2c 2ab'
_symmetry_space_group_name_H-M 'P b n m'
_cell_angle_alpha 90
_cell_angle_beta 90
_cell_angle_gamma 90
_cell_formula_units_Z 4
_cell_length_a 4.518
_cell_length_b 5.069
_cell_length_c 6.736
_cell_volume 154.3
_cod_original_formula_sum 'Fe3 C'
_cod_database_code 1010936

loop_
_symmetry_equiv_pos_as_xyz
x,y,z
1/2-x,1/2+y,1/2-z
-x,-y,1/2+z
1/2+x,1/2-y,-z
-x,-y,-z
1/2+x,1/2-y,1/2+z
x,y,1/2-z
1/2-x,1/2+y,z

loop_
_atom_site_label
_atom_site_type_symbol
_atom_site_symmetry_multiplicity
_atom_site_Wyckoff_symbol
_atom_site_fract_x
_atom_site_fract_y
_atom_site_fract_z
_atom_site_occupancy
_atom_site_attached_hydrogens
_atom_site_calc_flag
Fe1 Fe0 8 d 0.34(2) 0.17(2) 0.065(15) 1. 0 d
Fe2 Fe0 4 c -0.16(3) 0.05(2) 0.25 1. 0 d
C1 C0 4 a 0. 0. 0. 1. 0 d

loop_
_atom_type_symbol
_atom_type_oxidation_number
Fe0 0.000
C0 0.000

loop_
_cod_related_entry_id
_cod_related_entry_database
_cod_related_entry_code
1 AMCSD 0010504
2 AMCSD 0010505

loop_
_[local]_alternative_name_id
_[local]_alternative_name_type
_[local]_alternative_name_source
_[local]_alternative_name_source_id
_[local]_alternative_name_value
1 mineral AMCSD 0010504 "Cohenite"
2 mineral AMCSD 0010505 "Cementite"

_database_code_amcsd 0010504
